data_4036792
loop_
_publ_author_name
'Gregoli\'nski, Janusz'
'\'Slepokura, Katarzyna'
'Pa\'ckowski, Tomasz'
'Panek, Jaros\/law'
'Stefanowicz, Piotr'
'Lisowski, Jerzy'

_publ_section_title
;
 From 2 + 2 to 8 + 8 Condensation Products of Diamine and Dialdehyde:
 Giant Container-Shaped Macrocycles for Multiple Anion Binding.
;
_journal_issue 13
_journal_name_full 'The Journal of organic chemistry'
_journal_page_first 5285
_journal_page_last 5294
_journal_paper_doi 10.1021/acs.joc.6b00531
_journal_volume 81
_journal_year 2016
_chemical_formula_moiety '	C48 H76 N12, 8(Cl), 9(H2 O)'
_chemical_formula_sum 'C48 H94 Cl8 N12 O9'
_chemical_formula_weight 1266.95
_space_group_crystal_system monoclinic
_space_group_IT_number 13
_space_group_name_Hall '-P 2yac'
_space_group_name_H-M_alt 'P 1 2/n 1'
_atom_sites_solution_hydrogens mixed
_atom_sites_solution_primary direct
_atom_sites_solution_secondary difmap
_audit_creation_method SHELXL-2014/7
_cell_angle_alpha 90
_cell_angle_beta 94.07(3)
_cell_angle_gamma 90
_cell_formula_units_Z 2
_cell_length_a 13.699(4)
_cell_length_b 14.041(4)
_cell_length_c 16.705(5)
_cell_measurement_reflns_used 6571
_cell_measurement_temperature 80(2)
_cell_measurement_theta_max 28.60
_cell_measurement_theta_min 2.84
_cell_volume 3205.1(16)
_computing_cell_refinement
;
CrysAlisPro, Agilent Technologies,
Version 1.171.36.21 (release 14-08-2012 CrysAlis171 .NET)
(compiled Sep 14 2012,17:21:16)
;
_computing_data_collection
;
CrysAlisPro, Agilent Technologies,
Version 1.171.36.21 (release 14-08-2012 CrysAlis171 .NET)
(compiled Sep 14 2012,17:21:16)
;
_computing_data_reduction
;
CrysAlisPro, Agilent Technologies,
Version 1.171.36.21 (release 14-08-2012 CrysAlis171 .NET)
(compiled Sep 14 2012,17:21:16)
;
_computing_structure_refinement 'SHELXL-2014/7 (Sheldrick, 2014)'
_computing_structure_solution 'SHELXS-97 (Sheldrick, 2008)'
_diffrn_ambient_temperature 80(2)
_diffrn_detector_area_resol_mean 10.3456
_diffrn_measured_fraction_theta_full 0.997
_diffrn_measured_fraction_theta_max 0.926
_diffrn_measurement_device_type
;
Oxford Diffraction Xcalibur R kappa-geometry diffractometer 
with a Ruby CCD camera 
;
_diffrn_measurement_method 'omega scan'
_diffrn_radiation_type MoK\a
_diffrn_radiation_wavelength 0.71073
_diffrn_reflns_av_R_equivalents 0.0787
_diffrn_reflns_av_unetI/netI 0.0920
_diffrn_reflns_Laue_measured_fraction_full 0.997
_diffrn_reflns_Laue_measured_fraction_max 0.926
_diffrn_reflns_limit_h_max 17
_diffrn_reflns_limit_h_min -18
_diffrn_reflns_limit_k_max 18
_diffrn_reflns_limit_k_min -18
_diffrn_reflns_limit_l_max 22
_diffrn_reflns_limit_l_min -22
_diffrn_reflns_number 36401
_diffrn_reflns_point_group_measured_fraction_full 0.997
_diffrn_reflns_point_group_measured_fraction_max 0.926
_diffrn_reflns_theta_full 25.242
_diffrn_reflns_theta_max 28.661
_diffrn_reflns_theta_min 2.843
_diffrn_source 'Enhance (Mo) X-ray Source'
_exptl_absorpt_coefficient_mu 0.409
_exptl_absorpt_correction_T_max 1.000
_exptl_absorpt_correction_T_min 0.722
_exptl_absorpt_correction_type multi-scan
_exptl_absorpt_process_details
;
CrysAlisPro, Agilent Technologies,
Version 1.171.36.21 (release 14-08-2012 CrysAlis171 .NET)
(compiled Sep 14 2012,17:21:16)
Empirical absorption correction using spherical harmonics,
 implemented in SCALE3 ABSPACK scaling algorithm.
;
_exptl_crystal_colour ?colourless
_exptl_crystal_density_diffrn 1.313
_exptl_crystal_description plate
_exptl_crystal_F_000 1348
_exptl_crystal_size_max 0.55
_exptl_crystal_size_mid 0.16
_exptl_crystal_size_min 0.02
_refine_diff_density_max 0.734
_refine_diff_density_min -0.433
_refine_diff_density_rms 0.115
_refine_ls_extinction_method none
_refine_ls_goodness_of_fit_ref 1.192
_refine_ls_hydrogen_treatment constr
_refine_ls_matrix_type full
_refine_ls_number_parameters 394
_refine_ls_number_reflns 7655
_refine_ls_number_restraints 4
_refine_ls_restrained_S_all 1.192
_refine_ls_R_factor_all 0.1547
_refine_ls_R_factor_gt 0.1140
_refine_ls_shift/su_max 0.000
_refine_ls_shift/su_mean 0.000
_refine_ls_structure_factor_coef Fsqd
_refine_ls_weighting_details 'w=1/[\s^2^(Fo^2^)+(0.0496P)^2^+23.8122P] where P=(Fo^2^+2Fc^2^)/3'
_refine_ls_weighting_scheme calc
_refine_ls_wR_factor_gt 0.2515
_refine_ls_wR_factor_ref 0.2672
_reflns_Friedel_coverage 0.000
_reflns_number_gt 5474
_reflns_number_total 7655
_reflns_threshold_expression 'I > 2\s(I)'
_cod_data_source_file jo6b00531_si_002.cif
_cod_data_source_block 3c_l44p
_cod_original_sg_symbol_H-M 'P 2/n'
_cod_database_code 4036792
_shelx_shelxl_version_number 2014/7
_shelx_space_group_comment
;
The symmetry employed for this shelxl refinement is uniquely defined
by the following loop, which should always be used as a source of
symmetry information in preference to the above space-group names.
They are only intended as comments.
;
_shelx_estimated_absorpt_t_min 0.806
_shelx_estimated_absorpt_t_max 0.992

loop_
_space_group_symop_operation_xyz
'x, y, z'
'-x+1/2, y, -z+1/2'
'-x, -y, -z'
'x-1/2, -y, z-1/2'

loop_
_atom_site_label
_atom_site_type_symbol
_atom_site_fract_x
_atom_site_fract_y
_atom_site_fract_z
_atom_site_U_iso_or_equiv
_atom_site_adp_type
_atom_site_occupancy
_atom_site_site_symmetry_order
_atom_site_calc_flag
_atom_site_refinement_flags_posn
_atom_site_refinement_flags_adp
_atom_site_refinement_flags_occupancy
_atom_site_disorder_assembly
_atom_site_disorder_group
Cl1 Cl 0.75703(10) 0.67036(11) 0.35674(9) 0.0252(3) Uani 1 1 d . . . . .
Cl2 Cl 0.91225(11) 0.76072(14) 0.65294(10) 0.0377(4) Uani 1 1 d . . . . .
Cl3 Cl 0.46943(10) 0.60671(11) 0.41226(9) 0.0258(3) Uani 1 1 d . . . . .
Cl4 Cl 1.0000 0.5000 0.5000 0.0289(5) Uani 1 2 d S . P . .
Cl5 Cl 0.5526(3) 0.9650(4) 0.3493(3) 0.0393(16) Uani 0.368(6) 1 d . . P . .
Cl50 Cl 0.6278(16) 0.8876(16) 0.3456(13) 0.074(7) Uiso 0.132(6) 1 d . . P A .
N1 N 0.8425(5) 0.8967(4) 0.4351(4) 0.0429(16) Uani 1 1 d . . . . .
N2 N 0.7438(3) 0.7782(3) 0.5229(3) 0.0215(11) Uani 1 1 d . . . . .
H2NA H 0.7970 0.7743 0.5585 0.026 Uiso 1 1 calc R U . . .
H2NB H 0.7636 0.7631 0.4736 0.026 Uiso 1 1 calc R U . . .
N3 N 0.6794(3) 0.5388(4) 0.4932(3) 0.0222(11) Uani 1 1 d . . . . .
H3NA H 0.6163 0.5265 0.5037 0.027 Uiso 1 1 calc R U . . .
H3NB H 0.6782 0.5676 0.4444 0.027 Uiso 1 1 calc R U . . .
N4 N 0.6621(3) 0.4472(4) 0.3537(3) 0.0229(11) Uani 1 1 d . . . . .
N5 N 0.5726(3) 0.5690(4) 0.2488(3) 0.0236(11) Uani 1 1 d . . . . .
H5NA H 0.5439 0.5658 0.2962 0.028 Uiso 1 1 calc R U . . .
H5NB H 0.6315 0.5986 0.2581 0.028 Uiso 1 1 calc R U . . .
N6 N 0.5445(4) 0.7913(4) 0.1495(4) 0.0319(13) Uani 1 1 d . . . . .
H6NA H 0.6101 0.7802 0.1504 0.038 Uiso 1 1 calc R U . . .
H6NB H 0.5176 0.7711 0.1010 0.038 Uiso 1 1 calc R U . . .
C1 C 0.9086(6) 0.9480(5) 0.4020(5) 0.046(2) Uani 1 1 d . . . . .
C2 C 0.9191(5) 1.0451(5) 0.4118(5) 0.0439(19) Uani 1 1 d . . . . .
H2 H 0.9664 1.0797 0.3848 0.053 Uiso 1 1 calc R U . . .
C3 C 0.8593(5) 1.0894(5) 0.4615(5) 0.0436(19) Uani 1 1 d . . . . .
H3 H 0.8649 1.1561 0.4702 0.052 Uiso 1 1 calc R U . . .
C4 C 0.7895(5) 1.0371(5) 0.4996(5) 0.0367(17) Uani 1 1 d . . . . .
H4 H 0.7469 1.0672 0.5343 0.044 Uiso 1 1 calc R U . . .
C5 C 0.7843(5) 0.9404(5) 0.4855(5) 0.0376(18) Uani 1 1 d . . . . .
C6 C 0.7087(5) 0.8779(5) 0.5208(5) 0.0400(18) Uani 1 1 d . . . . .
H6A H 0.6976 0.8995 0.5758 0.048 Uiso 1 1 calc R U . . .
H6B H 0.6460 0.8823 0.4878 0.048 Uiso 1 1 calc R U . . .
C7 C 0.6704(4) 0.7052(4) 0.5453(4) 0.0238(13) Uani 1 1 d . . . . .
H7 H 0.6164 0.7010 0.5019 0.029 Uiso 1 1 calc R U . . .
C8 C 0.6273(4) 0.7272(5) 0.6256(4) 0.0291(15) Uani 1 1 d . . . . .
H8A H 0.6739 0.7642 0.6614 0.035 Uiso 1 1 calc R U . . .
H8B H 0.5651 0.7630 0.6174 0.035 Uiso 1 1 calc R U . . .
C9 C 0.6105(4) 0.6278(5) 0.6595(4) 0.0266(14) Uani 1 1 d . . . . .
H9A H 0.6032 0.6302 0.7180 0.032 Uiso 1 1 calc R U . . .
H9B H 0.5517 0.5976 0.6325 0.032 Uiso 1 1 calc R U . . .
C10 C 0.7034(4) 0.5749(5) 0.6409(4) 0.0248(13) Uani 1 1 d . . . . .
H10A H 0.6937 0.5051 0.6432 0.030 Uiso 1 1 calc R U . . .
H10B H 0.7588 0.5928 0.6792 0.030 Uiso 1 1 calc R U . . .
C11 C 0.7221(4) 0.6069(4) 0.5552(4) 0.0229(13) Uani 1 1 d . . . . .
H11 H 0.7939 0.6142 0.5499 0.027 Uiso 1 1 calc R U . . .
C12 C 0.7323(4) 0.4460(4) 0.4883(4) 0.0247(13) Uani 1 1 d . . . . .
H12A H 0.8034 0.4577 0.4866 0.030 Uiso 1 1 calc R U . . .
H12B H 0.7220 0.4071 0.5364 0.030 Uiso 1 1 calc R U . . .
C13 C 0.6951(4) 0.3938(4) 0.4148(4) 0.0230(13) Uani 1 1 d . . . . .
C14 C 0.6939(5) 0.2943(5) 0.4112(4) 0.0297(14) Uani 1 1 d . . . . .
H14 H 0.7156 0.2569 0.4564 0.036 Uiso 1 1 calc R U . . .
C15 C 0.6600(5) 0.2515(5) 0.3391(4) 0.0364(16) Uani 1 1 d . . . . .
H15 H 0.6599 0.1841 0.3343 0.044 Uiso 1 1 calc R U . . .
C16 C 0.6267(5) 0.3069(5) 0.2750(4) 0.0306(15) Uani 1 1 d . . . . .
H16 H 0.6030 0.2788 0.2256 0.037 Uiso 1 1 calc R U . . .
C17 C 0.6286(4) 0.4052(4) 0.2846(4) 0.0219(13) Uani 1 1 d . . . . .
C18 C 0.5886(4) 0.4705(4) 0.2185(4) 0.0242(13) Uani 1 1 d . . . . .
H18A H 0.6350 0.4729 0.1758 0.029 Uiso 1 1 calc R U . . .
H18B H 0.5258 0.4447 0.1948 0.029 Uiso 1 1 calc R U . . .
C19 C 0.5096(4) 0.6260(4) 0.1903(4) 0.0230(13) Uani 1 1 d . . . . .
H19 H 0.5370 0.6221 0.1365 0.028 Uiso 1 1 calc R U . . .
C20 C 0.4035(4) 0.5884(5) 0.1832(4) 0.0275(14) Uani 1 1 d . . . . .
H20A H 0.3938 0.5415 0.1391 0.033 Uiso 1 1 calc R U . . .
H20B H 0.3862 0.5584 0.2340 0.033 Uiso 1 1 calc R U . . .
C21 C 0.3426(4) 0.6785(5) 0.1652(4) 0.0335(16) Uani 1 1 d . . . . .
H21A H 0.3444 0.6975 0.1082 0.040 Uiso 1 1 calc R U . . .
H21B H 0.2737 0.6691 0.1777 0.040 Uiso 1 1 calc R U . . .
C22 C 0.3932(4) 0.7515(5) 0.2206(4) 0.0338(16) Uani 1 1 d . . . . .
H22A H 0.3746 0.7432 0.2764 0.041 Uiso 1 1 calc R U . . .
H22B H 0.3764 0.8171 0.2027 0.041 Uiso 1 1 calc R U . . .
C23 C 0.5027(4) 0.7314(4) 0.2146(4) 0.0259(13) Uani 1 1 d . . . . .
H23 H 0.5398 0.7428 0.2674 0.031 Uiso 1 1 calc R U . . .
C24 C 0.5289(7) 0.8959(6) 0.1553(7) 0.062(3) Uani 1 1 d . . . . .
H24A H 0.5463 0.9174 0.2109 0.075 Uiso 1 1 calc R U . . .
H24B H 0.4590 0.9108 0.1420 0.075 Uiso 1 1 calc R U . . .
O1W O 0.7109(8) 0.8628(9) 0.2517(9) 0.064(4) Uani 0.5 1 d . . P A -1
O2W O 0.4782(4) 0.7167(4) 0.0011(3) 0.0441(13) Uani 1 1 d D . . . .
H3W H 0.5033 0.7417 -0.0383 0.066 Uiso 1 1 d DR U . . .
H4W H 0.4814 0.6571 -0.0016 0.066 Uiso 1 1 d DR U . . .
O3W O 0.5497(9) 1.0588(10) 0.4169(9) 0.103(5) Uani 0.684(16) 1 d . . P B 1
O30W O 0.5256(11) 1.0855(12) 0.5001(11) 0.042(6) Uani 0.316(16) 1 d . . P B 2
O4W O 0.4156(11) 0.8273(9) 0.4471(9) 0.066(6) Uani 0.56(2) 1 d . . P C 1
O40W O 0.3475(12) 0.8044(10) 0.4126(8) 0.046(5) Uani 0.44(2) 1 d . . P C 2
O5W O 0.3632(10) 1.0432(10) 0.2525(9) 0.033(4) Uiso 0.374(17) 1 d . . P D 1
O50W O 0.4608(12) 1.0700(12) 0.2707(10) 0.031(5) Uiso 0.283(13) 1 d . . P E 2
O52W O 0.3077(14) 0.9512(14) 0.2991(11) 0.039(6) Uiso 0.261(13) 1 d . . P F 3
O53W O 0.341(3) 1.025(3) 0.211(3) 0.010(14) Uiso 0.083(16) 1 d . . P G 4

loop_
_atom_site_aniso_label
_atom_site_aniso_U_11
_atom_site_aniso_U_22
_atom_site_aniso_U_33
_atom_site_aniso_U_23
_atom_site_aniso_U_13
_atom_site_aniso_U_12
Cl1 0.0185(6) 0.0275(8) 0.0308(8) -0.0024(6) 0.0108(6) -0.0041(6)
Cl2 0.0219(7) 0.0584(12) 0.0337(9) 0.0008(8) 0.0078(6) -0.0133(7)
Cl3 0.0146(6) 0.0309(8) 0.0332(8) -0.0024(7) 0.0105(5) -0.0002(6)
Cl4 0.0208(9) 0.0314(12) 0.0355(12) 0.0037(10) 0.0088(8) -0.0029(9)
Cl5 0.036(3) 0.055(3) 0.027(2) 0.000(2) 0.0029(18) 0.007(2)
N1 0.040(3) 0.022(3) 0.072(4) 0.000(3) 0.035(3) -0.001(3)
N2 0.016(2) 0.016(3) 0.033(3) -0.002(2) 0.009(2) -0.0003(19)
N3 0.013(2) 0.023(3) 0.033(3) 0.003(2) 0.0094(19) 0.0016(19)
N4 0.011(2) 0.026(3) 0.034(3) 0.002(2) 0.011(2) 0.000(2)
N5 0.012(2) 0.027(3) 0.033(3) -0.002(2) 0.010(2) -0.002(2)
N6 0.028(3) 0.024(3) 0.046(3) 0.002(3) 0.019(2) 0.002(2)
C1 0.041(4) 0.020(3) 0.082(6) -0.001(4) 0.040(4) 0.002(3)
C2 0.033(4) 0.027(4) 0.074(6) -0.001(4) 0.021(4) -0.001(3)
C3 0.032(4) 0.021(4) 0.079(6) -0.003(4) 0.015(4) -0.004(3)
C4 0.026(3) 0.026(4) 0.060(5) -0.002(3) 0.013(3) -0.003(3)
C5 0.023(3) 0.024(4) 0.069(5) -0.002(3) 0.025(3) -0.001(3)
C6 0.028(3) 0.027(4) 0.068(5) -0.003(3) 0.029(3) -0.001(3)
C7 0.014(3) 0.023(3) 0.036(3) -0.002(3) 0.009(2) -0.003(2)
C8 0.017(3) 0.032(4) 0.041(4) -0.010(3) 0.016(3) -0.003(3)
C9 0.016(3) 0.032(4) 0.033(3) -0.007(3) 0.012(2) -0.003(2)
C10 0.015(3) 0.029(3) 0.031(3) 0.001(3) 0.006(2) 0.002(2)
C11 0.010(2) 0.027(3) 0.032(3) -0.004(3) 0.008(2) -0.003(2)
C12 0.015(3) 0.025(3) 0.035(3) 0.002(3) 0.009(2) 0.006(2)
C13 0.008(2) 0.023(3) 0.040(3) -0.003(3) 0.014(2) 0.000(2)
C14 0.024(3) 0.023(3) 0.042(4) 0.001(3) 0.003(3) 0.003(3)
C15 0.041(4) 0.023(4) 0.046(4) -0.004(3) 0.005(3) 0.002(3)
C16 0.022(3) 0.034(4) 0.036(4) -0.005(3) 0.006(3) -0.001(3)
C17 0.007(2) 0.024(3) 0.036(3) -0.002(3) 0.009(2) 0.002(2)
C18 0.015(3) 0.023(3) 0.036(3) -0.004(3) 0.011(2) -0.001(2)
C19 0.016(3) 0.023(3) 0.031(3) 0.000(3) 0.009(2) 0.001(2)
C20 0.014(3) 0.031(4) 0.038(4) 0.002(3) 0.006(2) -0.002(2)
C21 0.016(3) 0.041(4) 0.045(4) 0.001(3) 0.006(3) 0.003(3)
C22 0.019(3) 0.032(4) 0.053(4) 0.006(3) 0.021(3) 0.006(3)
C23 0.018(3) 0.026(3) 0.035(3) 0.002(3) 0.013(2) 0.001(2)
C24 0.062(5) 0.029(4) 0.103(8) 0.001(5) 0.058(5) 0.006(4)
O1W 0.048(7) 0.062(8) 0.081(9) -0.002(7) -0.012(8) 0.002(6)
O2W 0.054(3) 0.040(3) 0.040(3) 0.008(2) 0.020(2) 0.018(3)
O3W 0.071(8) 0.110(10) 0.130(12) 0.042(9) 0.026(7) 0.029(7)
O30W 0.035(9) 0.035(10) 0.058(12) -0.004(8) 0.010(8) 0.002(7)
O4W 0.061(10) 0.060(8) 0.081(10) 0.015(7) 0.028(8) 0.020(7)
O40W 0.039(9) 0.052(9) 0.046(8) -0.003(6) 0.007(6) 0.007(6)

loop_
_atom_type_symbol
_atom_type_description
_atom_type_scat_dispersion_real
_atom_type_scat_dispersion_imag
_atom_type_scat_source
C C 0.0033 0.0016 'International Tables Vol C Tables 4.2.6.8 and 6.1.1.4'
H H 0.0000 0.0000 'International Tables Vol C Tables 4.2.6.8 and 6.1.1.4'
N N 0.0061 0.0033 'International Tables Vol C Tables 4.2.6.8 and 6.1.1.4'
O O 0.0106 0.0060 'International Tables Vol C Tables 4.2.6.8 and 6.1.1.4'
Cl Cl 0.1484 0.1585 'International Tables Vol C Tables 4.2.6.8 and 6.1.1.4'

loop_
_geom_angle_atom_site_label_1
_geom_angle_atom_site_label_2
_geom_angle_atom_site_label_3
_geom_angle
_geom_angle_site_symmetry_1
_geom_angle_site_symmetry_3
Cl50 Cl5 O3W 128.5(10) . .
Cl5 Cl50 O1W 125.4(13) . .
C1 N1 C5 118.0(6) . .
C6 N2 C7 115.5(4) . .
C6 N2 H2NA 108.4 . .
C7 N2 H2NA 108.4 . .
C6 N2 H2NB 108.4 . .
C7 N2 H2NB 108.4 . .
H2NA N2 H2NB 107.5 . .
C12 N3 C11 115.3(5) . .
C12 N3 H3NA 108.5 . .
C11 N3 H3NA 108.5 . .
C12 N3 H3NB 108.5 . .
C11 N3 H3NB 108.5 . .
H3NA N3 H3NB 107.5 . .
C13 N4 C17 119.3(5) . .
C19 N5 C18 111.5(5) . .
C19 N5 H5NA 109.3 . .
C18 N5 H5NA 109.3 . .
C19 N5 H5NB 109.3 . .
C18 N5 H5NB 109.3 . .
H5NA N5 H5NB 108.0 . .
C24 N6 C23 115.8(5) . .
C24 N6 H6NA 108.3 . .
C23 N6 H6NA 108.3 . .
C24 N6 H6NB 108.3 . .
C23 N6 H6NB 108.3 . .
H6NA N6 H6NB 107.4 . .
N1 C1 C2 124.2(7) . .
N1 C1 C24 116.1(6) . 2_655
C2 C1 C24 119.6(6) . 2_655
C3 C2 C1 117.6(7) . .
C3 C2 H2 121.2 . .
C1 C2 H2 121.2 . .
C2 C3 C4 120.1(7) . .
C2 C3 H3 120.0 . .
C4 C3 H3 120.0 . .
C5 C4 C3 118.0(7) . .
C5 C4 H4 121.0 . .
C3 C4 H4 121.0 . .
N1 C5 C4 122.0(6) . .
N1 C5 C6 115.5(6) . .
C4 C5 C6 122.3(6) . .
N2 C6 C5 109.3(5) . .
N2 C6 H6A 109.8 . .
C5 C6 H6A 109.8 . .
N2 C6 H6B 109.8 . .
C5 C6 H6B 109.8 . .
H6A C6 H6B 108.3 . .
N2 C7 C8 112.7(5) . .
N2 C7 C11 109.0(4) . .
C8 C7 C11 106.6(5) . .
N2 C7 H7 109.5 . .
C8 C7 H7 109.5 . .
C11 C7 H7 109.5 . .
C9 C8 C7 102.5(5) . .
C9 C8 H8A 111.3 . .
C7 C8 H8A 111.3 . .
C9 C8 H8B 111.3 . .
C7 C8 H8B 111.3 . .
H8A C8 H8B 109.2 . .
C10 C9 C8 102.6(5) . .
C10 C9 H9A 111.2 . .
C8 C9 H9A 111.2 . .
C10 C9 H9B 111.2 . .
C8 C9 H9B 111.2 . .
H9A C9 H9B 109.2 . .
C9 C10 C11 104.1(5) . .
C9 C10 H10A 110.9 . .
C11 C10 H10A 110.9 . .
C9 C10 H10B 110.9 . .
C11 C10 H10B 110.9 . .
H10A C10 H10B 109.0 . .
N3 C11 C10 112.0(5) . .
N3 C11 C7 109.9(5) . .
C10 C11 C7 104.7(5) . .
N3 C11 H11 110.0 . .
C10 C11 H11 110.0 . .
C7 C11 H11 110.0 . .
C13 C12 N3 109.6(5) . .
C13 C12 H12A 109.7 . .
N3 C12 H12A 109.7 . .
C13 C12 H12B 109.7 . .
N3 C12 H12B 109.7 . .
H12A C12 H12B 108.2 . .
N4 C13 C14 122.2(6) . .
N4 C13 C12 115.8(5) . .
C14 C13 C12 122.0(6) . .
C15 C14 C13 118.0(6) . .
C15 C14 H14 121.0 . .
C13 C14 H14 121.0 . .
C16 C15 C14 120.0(6) . .
C16 C15 H15 120.0 . .
C14 C15 H15 120.0 . .
C15 C16 C17 118.0(6) . .
C15 C16 H16 121.0 . .
C17 C16 H16 121.0 . .
N4 C17 C16 122.5(6) . .
N4 C17 C18 116.4(5) . .
C16 C17 C18 121.1(6) . .
N5 C18 C17 111.7(5) . .
N5 C18 H18A 109.3 . .
C17 C18 H18A 109.3 . .
N5 C18 H18B 109.3 . .
C17 C18 H18B 109.3 . .
H18A C18 H18B 107.9 . .
N5 C19 C23 112.8(5) . .
N5 C19 C20 111.4(5) . .
C23 C19 C20 105.9(5) . .
N5 C19 H19 108.9 . .
C23 C19 H19 108.9 . .
C20 C19 H19 108.9 . .
C21 C20 C19 103.2(5) . .
C21 C20 H20A 111.1 . .
C19 C20 H20A 111.1 . .
C21 C20 H20B 111.1 . .
C19 C20 H20B 111.1 . .
H20A C20 H20B 109.1 . .
C22 C21 C20 102.7(5) . .
C22 C21 H21A 111.2 . .
C20 C21 H21A 111.2 . .
C22 C21 H21B 111.2 . .
C20 C21 H21B 111.2 . .
H21A C21 H21B 109.1 . .
C21 C22 C23 103.9(5) . .
C21 C22 H22A 111.0 . .
C23 C22 H22A 111.0 . .
C21 C22 H22B 111.0 . .
C23 C22 H22B 111.0 . .
H22A C22 H22B 109.0 . .
N6 C23 C22 111.4(5) . .
N6 C23 C19 108.1(5) . .
C22 C23 C19 105.8(5) . .
N6 C23 H23 110.5 . .
C22 C23 H23 110.5 . .
C19 C23 H23 110.5 . .
N6 C24 C1 110.1(6) . 2_655
N6 C24 H24A 109.6 . .
C1 C24 H24A 109.6 2_655 .
N6 C24 H24B 109.6 . .
C1 C24 H24B 109.6 2_655 .
H24A C24 H24B 108.2 . .
H3W O2W H4W 110.5 . .

loop_
_geom_bond_atom_site_label_1
_geom_bond_atom_site_label_2
_geom_bond_distance
_geom_bond_site_symmetry_2
Cl5 Cl50 1.50(2) .
Cl5 O3W 1.737(16) .
Cl50 O1W 2.03(3) .
N1 C1 1.311(9) .
N1 C5 1.349(9) .
N2 C6 1.480(8) .
N2 C7 1.501(7) .
N2 H2NA 0.9100 .
N2 H2NB 0.9100 .
N3 C12 1.496(7) .
N3 C11 1.498(8) .
N3 H3NA 0.9100 .
N3 H3NB 0.9100 .
N4 C13 1.321(8) .
N4 C17 1.347(8) .
N5 C19 1.491(8) .
N5 C18 1.494(8) .
N5 H5NA 0.9100 .
N5 H5NB 0.9100 .
N6 C24 1.488(9) .
N6 C23 1.519(8) .
N6 H6NA 0.9100 .
N6 H6NB 0.9100 .
C1 C2 1.380(10) .
C1 C24 1.517(10) 2_655
C2 C3 1.357(10) .
C2 H2 0.9500 .
C3 C4 1.395(10) .
C3 H3 0.9500 .
C4 C5 1.378(10) .
C4 H4 0.9500 .
C5 C6 1.509(9) .
C6 H6A 0.9900 .
C6 H6B 0.9900 .
C7 C8 1.535(8) .
C7 C11 1.554(8) .
C7 H7 1.0000 .
C8 C9 1.530(9) .
C8 H8A 0.9900 .
C8 H8B 0.9900 .
C9 C10 1.525(8) .
C9 H9A 0.9900 .
C9 H9B 0.9900 .
C10 C11 1.537(8) .
C10 H10A 0.9900 .
C10 H10B 0.9900 .
C11 H11 1.0000 .
C12 C13 1.489(9) .
C12 H12A 0.9900 .
C12 H12B 0.9900 .
C13 C14 1.398(9) .
C14 C15 1.396(10) .
C14 H14 0.9500 .
C15 C16 1.374(10) .
C15 H15 0.9500 .
C16 C17 1.390(9) .
C16 H16 0.9500 .
C17 C18 1.508(9) .
C18 H18A 0.9900 .
C18 H18B 0.9900 .
C19 C23 1.539(9) .
C19 C20 1.544(8) .
C19 H19 1.0000 .
C20 C21 1.533(9) .
C20 H20A 0.9900 .
C20 H20B 0.9900 .
C21 C22 1.517(10) .
C21 H21A 0.9900 .
C21 H21B 0.9900 .
C22 C23 1.537(8) .
C22 H22A 0.9900 .
C22 H22B 0.9900 .
C23 H23 1.0000 .
C24 C1 1.517(10) 2_655
C24 H24A 0.9900 .
C24 H24B 0.9900 .
O2W H3W 0.8399 .
O2W H4W 0.8398 .

loop_
_geom_hbond_atom_site_label_D
_geom_hbond_atom_site_label_H
_geom_hbond_atom_site_label_A
_geom_hbond_distance_DH
_geom_hbond_distance_HA
_geom_hbond_distance_DA
_geom_hbond_angle_DHA
_geom_hbond_site_symmetry_A
N2 H2NA Cl2 0.91 2.16 3.065(6) 173.6 .
N2 H2NB Cl1 0.91 2.34 3.178(5) 152.4 .
N3 H3NA Cl3 0.91 2.69 3.234(5) 119.6 .
N3 H3NA Cl3 0.91 2.66 3.358(5) 134.0 3_666
N3 H3NB Cl1 0.91 2.37 3.176(5) 147.7 .
N5 H5NA Cl3 0.91 2.33 3.206(5) 162.8 .
N5 H5NB Cl1 0.91 2.51 3.318(5) 148.5 .
N5 H5NB Cl1 0.91 2.73 3.341(5) 125.6 2_655
N6 H6NA Cl1 0.91 2.40 3.213(6) 149.5 2_655
N6 H6NA O1W 0.91 2.41 2.927(13) 116.5 .
N6 H6NB O2W 0.91 1.88 2.783(8) 171.3 .
C2 H2 Cl2 0.95 2.89 3.781(8) 157.6 3_776
C3 H3 O2W 0.95 2.40 3.217(9) 144.3 4_676
C4 H4 O40W 0.95 2.42 3.319(14) 157.0 3_676
C6 H6B Cl5 0.99 2.81 3.662(10) 144.0 .
C6 H6B Cl50 0.99 2.37 3.06(2) 125.8 .
C6 H6B O30W 0.99 2.42 3.246(17) 141.0 3_676
C7 H7 Cl3 1.00 2.76 3.683(6) 153.5 .
C10 H10A Cl3 0.99 2.83 3.550(7) 129.9 3_666
C12 H12A Cl4 0.99 2.75 3.736(6) 173.1 .
C12 H12B Cl3 0.99 2.82 3.405(6) 118.3 3_666
C14 H14 O40W 0.95 2.56 3.339(15) 139.5 3_666
C16 H16 Cl2 0.95 2.86 3.583(7) 134.0 4_565
C19 H19 Cl1 1.00 2.90 3.403(6) 112.2 2_655
C19 H19 Cl4 1.00 2.87 3.633(6) 133.7 2_655
C20 H20A Cl4 0.99 2.89 3.638(7) 133.2 2_655
C22 H22A O40W 0.99 2.48 3.392(15) 152.4 .
C23 H23 Cl50 1.00 2.66 3.46(2) 137.8 .
C24 H24A Cl5 0.99 2.40 3.376(12) 167.9 .
C24 H24A Cl50 0.99 2.47 3.37(2) 149.9 .
C24 H24B O53W 0.99 2.60 3.33(4) 130.8 .
O2W H3W Cl2 0.84 2.32 3.131(5) 161.7 2_655
O2W H4W Cl4 0.84 2.22 3.058(5) 175.0 2_655

loop_
_geom_torsion_atom_site_label_1
_geom_torsion_atom_site_label_2
_geom_torsion_atom_site_label_3
_geom_torsion_atom_site_label_4
_geom_torsion
_geom_torsion_site_symmetry_1
_geom_torsion_site_symmetry_4
O3W Cl5 Cl50 O1W -119.2(14) . .
C5 N1 C1 C2 -3.9(14) . .
C5 N1 C1 C24 -179.0(8) . 2_655
N1 C1 C2 C3 2.7(15) . .
C24 C1 C2 C3 177.7(9) 2_655 .
C1 C2 C3 C4 -0.8(13) . .
C2 C3 C4 C5 0.4(12) . .
C1 N1 C5 C4 3.3(13) . .
C1 N1 C5 C6 179.2(8) . .
C3 C4 C5 N1 -1.6(12) . .
C3 C4 C5 C6 -177.3(8) . .
C7 N2 C6 C5 -171.5(6) . .
N1 C5 C6 N2 26.3(10) . .
C4 C5 C6 N2 -157.8(7) . .
C6 N2 C7 C8 -54.7(8) . .
C6 N2 C7 C11 -172.9(6) . .
N2 C7 C8 C9 -146.7(5) . .
C11 C7 C8 C9 -27.2(6) . .
C7 C8 C9 C10 42.5(6) . .
C8 C9 C10 C11 -42.0(6) . .
C12 N3 C11 C10 -72.7(6) . .
C12 N3 C11 C7 171.4(4) . .
C9 C10 C11 N3 -94.5(6) . .
C9 C10 C11 C7 24.6(6) . .
N2 C7 C11 N3 -115.9(5) . .
C8 C7 C11 N3 122.2(5) . .
N2 C7 C11 C10 123.7(5) . .
C8 C7 C11 C10 1.7(6) . .
C11 N3 C12 C13 -168.8(5) . .
C17 N4 C13 C14 -2.0(8) . .
C17 N4 C13 C12 179.0(5) . .
N3 C12 C13 N4 29.3(6) . .
N3 C12 C13 C14 -149.8(5) . .
N4 C13 C14 C15 2.5(9) . .
C12 C13 C14 C15 -178.5(5) . .
C13 C14 C15 C16 -1.6(10) . .
C14 C15 C16 C17 0.3(10) . .
C13 N4 C17 C16 0.6(8) . .
C13 N4 C17 C18 177.8(5) . .
C15 C16 C17 N4 0.3(9) . .
C15 C16 C17 C18 -176.9(5) . .
C19 N5 C18 C17 -164.9(4) . .
N4 C17 C18 N5 -13.1(7) . .
C16 C17 C18 N5 164.2(5) . .
C18 N5 C19 C23 -172.5(4) . .
C18 N5 C19 C20 68.5(6) . .
N5 C19 C20 C21 148.2(5) . .
C23 C19 C20 C21 25.2(6) . .
C19 C20 C21 C22 -41.1(6) . .
C20 C21 C22 C23 41.3(6) . .
C24 N6 C23 C22 54.2(9) . .
C24 N6 C23 C19 170.0(7) . .
C21 C22 C23 N6 91.8(6) . .
C21 C22 C23 C19 -25.4(7) . .
N5 C19 C23 N6 118.4(5) . .
C20 C19 C23 N6 -119.5(5) . .
N5 C19 C23 C22 -122.2(5) . .
C20 C19 C23 C22 -0.1(7) . .
C23 N6 C24 C1 168.3(7) . 2_655
